data_7200888
loop_
_publ_author_name
'Zang, Shuang-Quan'
'Cheng, Ping-Shing'
'Mak, Thomas C. W.'

_publ_section_title
;
 Silver&#x22EF;X--aryl (X = I and Br) interaction in a network assembly
 with a flexible polynuclear silver--ethynide supramolecular synthon
;
_journal_issue 6
_journal_name_full CrystEngComm
_journal_page_first 1061
_journal_paper_doi 10.1039/b900308h
_journal_volume 11
_journal_year 2009
_chemical_formula_sum 'C20 H9 Ag4 Br F15 N O7'
_chemical_formula_weight 1171.67
_chemical_name_common ((AgL2)(AgC2F5CO2)3(CH3CN))
_chemical_name_systematic
;
?
;
_space_group_IT_number 15
_symmetry_cell_setting monoclinic
_symmetry_space_group_name_Hall '-C 2yc'
_symmetry_space_group_name_H-M 'C 1 2/c 1'
_atom_sites_solution_hydrogens geom
_atom_sites_solution_primary direct
_atom_sites_solution_secondary difmap
_audit_creation_method SHELXL-97
_cell_angle_alpha 90.00
_cell_angle_beta 99.0860(10)
_cell_angle_gamma 90.00
_cell_formula_units_Z 8
_cell_length_a 25.0572(7)
_cell_length_b 16.6588(7)
_cell_length_c 15.0668(5)
_cell_measurement_reflns_used 9877
_cell_measurement_temperature 296(2)
_cell_measurement_theta_max 27.235
_cell_measurement_theta_min 2.302
_cell_volume 6210.3(4)
_computing_cell_refinement SMART
_computing_data_collection 'SMART (Bruker, 2000)'
_computing_data_reduction 'SAINT (Bruker, 2000)'
_computing_molecular_graphics SHELXTL
_computing_publication_material SHELXTL
_computing_structure_refinement SHELXTL
_computing_structure_solution 'SHELXTL (Bruker, 2000)'
_diffrn_ambient_temperature 296(2)
_diffrn_measured_fraction_theta_full 1.000
_diffrn_measured_fraction_theta_max 1.000
_diffrn_radiation_monochromator graphite
_diffrn_radiation_source 'fine-focus sealed tube'
_diffrn_radiation_type MoK\a
_diffrn_radiation_wavelength 0.71073
_diffrn_reflns_av_R_equivalents 0.0244
_diffrn_reflns_av_sigmaI/netI 0.0116
_diffrn_reflns_limit_h_max 30
_diffrn_reflns_limit_h_min -30
_diffrn_reflns_limit_k_max 20
_diffrn_reflns_limit_k_min -20
_diffrn_reflns_limit_l_max 18
_diffrn_reflns_limit_l_min -18
_diffrn_reflns_number 61076
_diffrn_reflns_theta_full 26.00
_diffrn_reflns_theta_max 26.00
_diffrn_reflns_theta_min 1.47
_exptl_absorpt_coefficient_mu 3.903
_exptl_absorpt_correction_T_max 0.423
_exptl_absorpt_correction_T_min 0.408
_exptl_absorpt_correction_type multi-scan
_exptl_absorpt_process_details 'SADABS(Bruker, 2000)'
_exptl_crystal_colour colorless
_exptl_crystal_density_diffrn 2.506
_exptl_crystal_density_method 'not measured'
_exptl_crystal_description block
_exptl_crystal_F_000 4400
_exptl_crystal_size_max 0.24
_exptl_crystal_size_mid 0.22
_exptl_crystal_size_min 0.22
_refine_diff_density_max 1.385
_refine_diff_density_min -1.316
_refine_diff_density_rms 0.147
_refine_ls_extinction_method none
_refine_ls_goodness_of_fit_ref 1.095
_refine_ls_hydrogen_treatment constr
_refine_ls_matrix_type full
_refine_ls_number_parameters 434
_refine_ls_number_reflns 6125
_refine_ls_number_restraints 21
_refine_ls_restrained_S_all 1.131
_refine_ls_R_factor_all 0.0485
_refine_ls_R_factor_gt 0.0392
_refine_ls_shift/su_max 0.000
_refine_ls_shift/su_mean 0.000
_refine_ls_structure_factor_coef Fsqd
_refine_ls_weighting_details 'calc w=1/[\s^2^(Fo^2^)+(0.0770P)^2^+18.3339P] where P=(Fo^2^+2Fc^2^)/3'
_refine_ls_weighting_scheme calc
_refine_ls_wR_factor_gt 0.1194
_refine_ls_wR_factor_ref 0.1270
_reflns_number_gt 5143
_reflns_number_total 6125
_reflns_threshold_expression >2sigma(I)
_cod_data_source_file b900308h.txt
_cod_data_source_block 5
_cod_original_sg_symbol_H-M 'C 2/c'
_cod_database_code 7200888

loop_
_symmetry_equiv_pos_as_xyz
'x, y, z'
'-x, y, -z+1/2'
'x+1/2, y+1/2, z'
'-x+1/2, y+1/2, -z+1/2'
'-x, -y, -z'
'x, -y, z-1/2'
'-x+1/2, -y+1/2, -z'
'x+1/2, -y+1/2, z-1/2'

loop_
_atom_site_label
_atom_site_type_symbol
_atom_site_fract_x
_atom_site_fract_y
_atom_site_fract_z
_atom_site_U_iso_or_equiv
_atom_site_adp_type
_atom_site_occupancy
_atom_site_symmetry_multiplicity
_atom_site_calc_flag
_atom_site_refinement_flags
_atom_site_disorder_assembly
_atom_site_disorder_group
Ag1 Ag 0.539088(15) 0.62890(3) 0.69002(3) 0.05488(14) Uani 1 1 d . . .
Ag2 Ag 0.44945(2) 0.51370(3) 0.58638(3) 0.06521(15) Uani 1 1 d . . .
Ag3 Ag 0.496715(19) 0.67234(3) 0.51027(3) 0.06127(15) Uani 1 1 d . . .
Ag4 Ag 0.47318(2) 0.78232(3) 0.65331(3) 0.06789(16) Uani 1 1 d . . .
C1 C 0.4524(2) 0.6469(3) 0.6273(3) 0.0468(11) Uani 1 1 d . . .
C2 C 0.4060(2) 0.6416(3) 0.6378(3) 0.0502(11) Uani 1 1 d . . .
C3 C 0.3482(2) 0.6431(4) 0.6486(4) 0.0598(14) Uani 1 1 d . . .
H3A H 0.3391 0.5955 0.6801 0.072 Uiso 1 1 calc R . .
H3B H 0.3406 0.6900 0.6826 0.072 Uiso 1 1 calc R . .
O1 O 0.31825(15) 0.6456(3) 0.5613(3) 0.0665(11) Uani 1 1 d . . .
C4 C 0.2629(2) 0.6455(4) 0.5567(3) 0.0533(12) Uani 1 1 d . . .
C5 C 0.2361(2) 0.6477(5) 0.6297(4) 0.0704(17) Uani 1 1 d . . .
H5 H 0.2554 0.6498 0.6878 0.085 Uiso 1 1 calc R . .
C6 C 0.1801(2) 0.6468(5) 0.6155(4) 0.0702(17) Uani 1 1 d . . .
H6 H 0.1615 0.6487 0.6642 0.084 Uiso 1 1 calc R . .
C7 C 0.1528(2) 0.6432(4) 0.5318(4) 0.0585(13) Uani 1 1 d . . .
C8 C 0.1785(3) 0.6410(5) 0.4585(4) 0.079(2) Uani 1 1 d . . .
H8 H 0.1587 0.6386 0.4008 0.095 Uiso 1 1 calc R . .
C9 C 0.2339(2) 0.6422(5) 0.4711(4) 0.077(2) Uani 1 1 d . . .
H9 H 0.2520 0.6409 0.4217 0.092 Uiso 1 1 calc R . .
Br1 Br 0.07567(2) 0.64054(5) 0.51584(6) 0.0857(3) Uani 1 1 d . . .
O2 O 0.5625(2) 0.4910(3) 0.7321(3) 0.0728(12) Uani 1 1 d . . .
O3 O 0.52500(17) 0.4266(3) 0.6087(3) 0.0641(10) Uani 1 1 d . . .
C10 C 0.5558(2) 0.4339(4) 0.6810(4) 0.0610(14) Uani 1 1 d . . .
C11 C 0.5900(5) 0.3615(5) 0.7208(6) 0.119(4) Uani 1 1 d D . .
F1 F 0.5887(4) 0.3499(4) 0.8174(4) 0.159(3) Uani 1 1 d D . .
F2 F 0.5662(3) 0.2896(3) 0.6864(6) 0.180(4) Uani 1 1 d D . .
C12 C 0.6427(6) 0.3616(5) 0.7214(6) 0.177(7) Uani 1 1 d D . .
F3 F 0.6671(3) 0.4268(5) 0.7647(6) 0.164(3) Uani 1 1 d D . .
F4 F 0.6405(5) 0.3637(7) 0.6288(5) 0.256(7) Uani 1 1 d D . .
F5 F 0.6673(4) 0.2923(5) 0.7596(6) 0.198(4) Uani 1 1 d D . .
O4 O 0.58174(16) 0.5811(3) 0.5187(3) 0.0626(10) Uani 1 1 d . . .
O5 O 0.62190(16) 0.6371(3) 0.6445(3) 0.0664(11) Uani 1 1 d . . .
C13 C 0.6212(2) 0.6030(4) 0.5717(4) 0.0549(12) Uani 1 1 d . . .
C14 C 0.6767(3) 0.6030(5) 0.5390(7) 0.129(5) Uani 1 1 d D . .
F6 F 0.6749(2) 0.5347(4) 0.4789(4) 0.124(2) Uani 1 1 d D . .
F7 F 0.6833(4) 0.6771(6) 0.4820(5) 0.170(3) Uani 1 1 d D . .
C15 C 0.7240(5) 0.6051(5) 0.5887(9) 0.273(17) Uani 1 1 d D . .
F8 F 0.7128(4) 0.5405(5) 0.6406(7) 0.201(5) Uani 1 1 d D . .
F9 F 0.7662(2) 0.5933(6) 0.5434(6) 0.208(5) Uani 1 1 d D . .
F10 F 0.7320(2) 0.6748(4) 0.6359(4) 0.140(3) Uani 1 1 d D . .
O6 O 0.4078(2) 0.8265(5) 0.7334(4) 0.109(2) Uani 1 1 d . . .
O7 O 0.4568(3) 0.8597(5) 0.8612(4) 0.116(2) Uani 1 1 d . . .
C16 C 0.4170(3) 0.8606(6) 0.8039(6) 0.092(3) Uani 1 1 d . . .
C17 C 0.3713(5) 0.9226(9) 0.8168(6) 0.157(7) Uani 1 1 d D . .
F11 F 0.3851(3) 0.9661(6) 0.8913(7) 0.209(5) Uani 1 1 d D . .
F12 F 0.3484(6) 0.9689(6) 0.7467(8) 0.233(6) Uani 1 1 d D . .
C18 C 0.3267(6) 0.8846(7) 0.8325(6) 0.199(9) Uani 1 1 d D . .
F13 F 0.3412(4) 0.8326(6) 0.9086(5) 0.173(3) Uani 1 1 d D . .
F14 F 0.3015(3) 0.8353(5) 0.7618(5) 0.171(4) Uani 1 1 d D . .
F15 F 0.2860(3) 0.9376(6) 0.8532(5) 0.173(3) Uani 1 1 d D . .
N1 N 0.5397(3) 0.7666(4) 0.4447(4) 0.0789(15) Uani 1 1 d . . .
C19 C 0.5602(4) 0.8172(8) 0.4169(7) 0.117(3) Uani 1 1 d . . .
C20 C 0.5825(11) 0.8938(16) 0.3756(16) 0.308(18) Uani 1 1 d . . .
H20A H 0.5529 0.9255 0.3461 0.462 Uiso 1 1 calc R . .
H20B H 0.6052 0.8782 0.3327 0.462 Uiso 1 1 calc R . .
H20C H 0.6032 0.9249 0.4225 0.462 Uiso 1 1 calc R . .

loop_
_atom_site_aniso_label
_atom_site_aniso_U_11
_atom_site_aniso_U_22
_atom_site_aniso_U_33
_atom_site_aniso_U_23
_atom_site_aniso_U_13
_atom_site_aniso_U_12
Ag1 0.0353(2) 0.0774(3) 0.0517(2) 0.00700(18) 0.00611(16) 0.00864(17)
Ag2 0.0658(3) 0.0583(3) 0.0695(3) -0.0139(2) 0.0045(2) 0.00162(19)
Ag3 0.0649(3) 0.0735(3) 0.0468(2) 0.00047(18) 0.01313(19) 0.0012(2)
Ag4 0.0629(3) 0.0634(3) 0.0729(3) -0.0077(2) -0.0029(2) -0.0055(2)
C1 0.040(3) 0.056(3) 0.044(2) 0.003(2) 0.0025(19) 0.003(2)
C2 0.037(3) 0.064(3) 0.047(3) 0.003(2) 0.000(2) 0.004(2)
C3 0.034(2) 0.096(4) 0.047(3) 0.001(3) 0.000(2) 0.002(3)
O1 0.0372(19) 0.116(4) 0.0451(19) 0.004(2) 0.0019(15) 0.005(2)
C4 0.034(2) 0.077(4) 0.047(3) 0.002(2) 0.001(2) 0.007(2)
C5 0.042(3) 0.118(5) 0.049(3) -0.007(3) 0.000(2) -0.001(3)
C6 0.045(3) 0.103(5) 0.064(3) 0.002(3) 0.012(3) 0.004(3)
C7 0.034(2) 0.068(3) 0.070(3) 0.012(3) 0.000(2) 0.005(2)
C8 0.045(3) 0.128(6) 0.057(3) 0.001(4) -0.012(3) 0.016(3)
C9 0.045(3) 0.141(7) 0.043(3) -0.001(3) 0.004(2) 0.015(3)
Br1 0.0364(3) 0.1103(6) 0.1067(5) 0.0406(4) 0.0000(3) 0.0081(3)
O2 0.085(3) 0.066(3) 0.059(2) -0.008(2) -0.013(2) 0.014(2)
O3 0.062(2) 0.067(2) 0.059(2) -0.0096(19) -0.0036(18) 0.0042(19)
C10 0.054(3) 0.057(3) 0.068(3) -0.002(3) -0.003(3) 0.006(2)
C11 0.110(7) 0.079(5) 0.145(9) -0.021(5) -0.052(7) 0.026(5)
F1 0.240(9) 0.139(5) 0.114(5) 0.059(4) 0.079(5) 0.062(5)
F2 0.190(7) 0.075(3) 0.229(8) -0.031(4) -0.105(6) 0.024(4)
C12 0.136(12) 0.159(13) 0.214(18) -0.040(12) -0.036(12) 0.075(11)
F3 0.078(4) 0.161(7) 0.247(9) 0.003(6) 0.005(5) 0.005(4)
F4 0.311(14) 0.352(16) 0.136(7) 0.043(8) 0.126(8) 0.186(13)
F5 0.179(7) 0.187(7) 0.199(8) -0.041(6) -0.057(6) 0.130(6)
O4 0.050(2) 0.075(3) 0.060(2) -0.0185(19) 0.0020(17) -0.0013(18)
O5 0.043(2) 0.102(3) 0.055(2) -0.017(2) 0.0095(17) -0.008(2)
C13 0.041(3) 0.071(3) 0.054(3) -0.005(3) 0.011(2) -0.004(2)
C14 0.059(5) 0.213(13) 0.122(8) -0.077(9) 0.036(5) -0.011(6)
F6 0.085(3) 0.159(5) 0.139(5) -0.074(4) 0.047(3) -0.005(3)
F7 0.182(7) 0.227(9) 0.116(5) 0.070(5) 0.066(5) 0.004(6)
C15 0.066(7) 0.48(4) 0.30(2) -0.26(3) 0.096(11) -0.085(13)
F8 0.166(8) 0.219(9) 0.247(10) 0.126(9) 0.121(7) 0.095(7)
F9 0.068(3) 0.375(14) 0.196(8) -0.094(9) 0.068(4) -0.026(6)
F10 0.080(3) 0.211(7) 0.129(5) -0.057(5) 0.019(3) -0.057(4)
O6 0.068(3) 0.163(6) 0.088(4) -0.049(4) -0.011(3) 0.029(3)
O7 0.091(4) 0.161(6) 0.083(4) -0.035(4) -0.022(3) 0.052(4)
C16 0.062(4) 0.118(6) 0.090(5) -0.032(5) -0.007(4) 0.035(4)
C17 0.089(7) 0.163(12) 0.213(16) -0.098(12) 0.005(8) 0.018(8)
F11 0.124(5) 0.198(8) 0.288(11) -0.179(8) -0.018(6) 0.036(5)
F12 0.339(16) 0.153(7) 0.217(10) 0.067(7) 0.070(10) 0.139(9)
C18 0.146(13) 0.35(3) 0.120(11) -0.057(15) 0.067(10) -0.017(16)
F13 0.178(7) 0.219(9) 0.139(6) 0.025(6) 0.075(6) 0.042(7)
F14 0.102(4) 0.259(10) 0.157(6) -0.086(7) 0.033(4) -0.054(5)
F15 0.109(4) 0.242(9) 0.175(6) -0.042(6) 0.048(5) 0.072(5)
N1 0.076(4) 0.086(4) 0.080(4) 0.006(3) 0.026(3) -0.001(3)
C19 0.102(7) 0.143(9) 0.107(7) 0.026(7) 0.021(5) -0.039(7)
C20 0.37(3) 0.35(3) 0.22(2) 0.02(2) 0.09(2) -0.25(3)

loop_
_atom_type_symbol
_atom_type_description
_atom_type_scat_dispersion_real
_atom_type_scat_dispersion_imag
_atom_type_scat_source
C C 0.0033 0.0016 'International Tables Vol C Tables 4.2.6.8 and 6.1.1.4'
H H 0.0000 0.0000 'International Tables Vol C Tables 4.2.6.8 and 6.1.1.4'
O O 0.0106 0.0060 'International Tables Vol C Tables 4.2.6.8 and 6.1.1.4'
F F 0.0171 0.0103 'International Tables Vol C Tables 4.2.6.8 and 6.1.1.4'
Ag Ag -0.8971 1.1015 'International Tables Vol C Tables 4.2.6.8 and 6.1.1.4'
Br Br -0.2901 2.4595 'International Tables Vol C Tables 4.2.6.8 and 6.1.1.4'
N N 0.0061 0.0033 'International Tables Vol C Tables 4.2.6.8 and 6.1.1.4'

loop_
_geom_angle_atom_site_label_1
_geom_angle_atom_site_label_2
_geom_angle_atom_site_label_3
_geom_angle
_geom_angle_site_symmetry_1
_geom_angle_site_symmetry_3
_geom_angle_publ_flag
C1 Ag1 O5 136.66(17) . . ?
C1 Ag1 O2 114.41(18) . . ?
O5 Ag1 O2 86.64(18) . . ?
C1 Ag1 Ag3 51.30(13) . . ?
O5 Ag1 Ag3 85.37(11) . . ?
O2 Ag1 Ag3 121.86(10) . . ?
C1 Ag1 Ag1 63.51(13) . 2_656 ?
O5 Ag1 Ag1 158.48(10) . 2_656 ?
O2 Ag1 Ag1 89.80(13) . 2_656 ?
Ag3 Ag1 Ag1 114.27(2) . 2_656 ?
C1 Ag1 Ag4 49.58(14) . . ?
O5 Ag1 Ag4 112.74(13) . . ?
O2 Ag1 Ag4 160.44(14) . . ?
Ag3 Ag1 Ag4 60.202(15) . . ?
Ag1 Ag1 Ag4 73.123(14) 2_656 . ?
C1 Ag1 Ag2 46.49(14) . . ?
O5 Ag1 Ag2 119.56(10) . . ?
O2 Ag1 Ag2 71.32(11) . . ?
Ag3 Ag1 Ag2 63.637(16) . . ?
Ag1 Ag1 Ag2 78.998(16) 2_656 . ?
Ag4 Ag1 Ag2 95.556(16) . . ?
O4 Ag2 C1 147.68(16) 5_666 . ?
O4 Ag2 O3 81.58(14) 5_666 . ?
C1 Ag2 O3 124.18(16) . . ?
O4 Ag2 C2 131.87(15) 5_666 . ?
C1 Ag2 C2 27.90(17) . . ?
O3 Ag2 C2 146.48(15) . . ?
O4 Ag2 Ag1 153.83(10) 5_666 . ?
C1 Ag2 Ag1 45.11(12) . . ?
O3 Ag2 Ag1 79.19(10) . . ?
C2 Ag2 Ag1 69.55(11) . . ?
O4 Ag2 Ag3 115.47(12) 5_666 . ?
C1 Ag2 Ag3 45.40(13) . . ?
O3 Ag2 Ag3 103.03(11) . . ?
C2 Ag2 Ag3 67.63(12) . . ?
Ag1 Ag2 Ag3 53.133(13) . . ?
N1 Ag3 C1 144.0(2) . . ?
N1 Ag3 O3 102.6(2) . 5_666 ?
C1 Ag3 O3 111.50(17) . 5_666 ?
N1 Ag3 Ag1 117.98(17) . . ?
C1 Ag3 Ag1 50.69(12) . . ?
O3 Ag3 Ag1 122.42(10) 5_666 . ?
N1 Ag3 Ag4 93.03(17) . . ?
C1 Ag3 Ag4 51.00(14) . . ?
O3 Ag3 Ag4 155.42(11) 5_666 . ?
Ag1 Ag3 Ag4 63.314(16) . . ?
N1 Ag3 Ag2 168.78(16) . . ?
C1 Ag3 Ag2 46.27(13) . . ?
O3 Ag3 Ag2 69.54(11) 5_666 . ?
Ag1 Ag3 Ag2 63.230(16) . . ?
Ag4 Ag3 Ag2 97.092(18) . . ?
O7 Ag4 O6 120.4(3) 2_656 . ?
O7 Ag4 C1 134.8(3) 2_656 . ?
O6 Ag4 C1 103.8(2) . . ?
O7 Ag4 Br1 83.59(15) 2_656 7_566 ?
O6 Ag4 Br1 94.65(17) . 7_566 ?
C1 Ag4 Br1 103.03(12) . 7_566 ?
O7 Ag4 Ag3 92.1(2) 2_656 . ?
O6 Ag4 Ag3 145.04(16) . . ?
C1 Ag4 Ag3 49.01(12) . . ?
Br1 Ag4 Ag3 75.11(2) 7_566 . ?
O7 Ag4 Ag4 81.71(14) 2_656 2_656 ?
O6 Ag4 Ag4 74.86(14) . 2_656 ?
C1 Ag4 Ag4 102.48(12) . 2_656 ?
Br1 Ag4 Ag4 154.09(2) 7_566 2_656 ?
Ag3 Ag4 Ag4 126.54(2) . 2_656 ?
O7 Ag4 Ag1 95.2(2) 2_656 . ?
O6 Ag4 Ag1 125.7(2) . . ?
C1 Ag4 Ag1 47.14(12) . . ?
Br1 Ag4 Ag1 131.54(3) 7_566 . ?
Ag3 Ag4 Ag1 56.484(15) . . ?
Ag4 Ag4 Ag1 71.203(13) 2_656 . ?
C2 C1 Ag1 145.7(4) . . ?
C2 C1 Ag3 136.0(4) . . ?
Ag1 C1 Ag3 78.01(16) . . ?
C2 C1 Ag2 88.5(4) . . ?
Ag1 C1 Ag2 88.41(18) . . ?
Ag3 C1 Ag2 88.33(18) . . ?
C2 C1 Ag4 104.1(4) . . ?
Ag1 C1 Ag4 83.29(17) . . ?
Ag3 C1 Ag4 79.99(17) . . ?
Ag2 C1 Ag4 166.8(2) . . ?
C1 C2 C3 174.7(6) . . ?
C1 C2 Ag2 63.6(3) . . ?
C3 C2 Ag2 121.0(4) . . ?
O1 C3 C2 106.5(4) . . ?
O1 C3 H3A 110.4 . . ?
C2 C3 H3A 110.4 . . ?
O1 C3 H3B 110.4 . . ?
C2 C3 H3B 110.4 . . ?
H3A C3 H3B 108.6 . . ?
C4 O1 C3 115.5(4) . . ?
C5 C4 C9 120.0(5) . . ?
C5 C4 O1 125.0(5) . . ?
C9 C4 O1 115.0(5) . . ?
C4 C5 C6 119.0(5) . . ?
C4 C5 H5 120.5 . . ?
C6 C5 H5 120.5 . . ?
C7 C6 C5 120.0(6) . . ?
C7 C6 H6 120.0 . . ?
C5 C6 H6 120.0 . . ?
C6 C7 C8 121.9(5) . . ?
C6 C7 Br1 118.4(5) . . ?
C8 C7 Br1 119.7(4) . . ?
C7 C8 C9 119.0(5) . . ?
C7 C8 H8 120.5 . . ?
C9 C8 H8 120.5 . . ?
C8 C9 C4 120.1(6) . . ?
C8 C9 H9 120.0 . . ?
C4 C9 H9 120.0 . . ?
C7 Br1 Ag4 111.91(18) . 7_566 ?
C10 O2 Ag1 124.7(4) . . ?
C10 O3 Ag2 116.1(4) . . ?
C10 O3 Ag3 138.6(4) . 5_666 ?
Ag2 O3 Ag3 103.27(15) . 5_666 ?
O2 C10 O3 129.5(6) . . ?
O2 C10 C11 110.6(5) . . ?
O3 C10 C11 119.8(5) . . ?
C12 C11 F2 111.8(8) . . ?
C12 C11 F1 99.9(7) . . ?
F2 C11 F1 100.2(10) . . ?
C12 C11 C10 119.7(10) . . ?
F2 C11 C10 110.3(6) . . ?
F1 C11 C10 112.9(7) . . ?
C11 C12 F3 112.3(9) . . ?
C11 C12 F4 96.5(9) . . ?
F3 C12 F4 113.9(10) . . ?
C11 C12 F5 112.4(11) . . ?
F3 C12 F5 109.1(8) . . ?
F4 C12 F5 112.4(8) . . ?
C13 O4 Ag2 144.2(4) . 5_666 ?
C13 O5 Ag1 110.7(3) . . ?
O4 C13 O5 127.9(5) . . ?
O4 C13 C14 117.8(6) . . ?
O5 C13 C14 113.3(5) . . ?
C15 C14 F6 108.5(7) . . ?
C15 C14 F7 97.6(7) . . ?
F6 C14 F7 106.2(8) . . ?
C15 C14 C13 126.9(9) . . ?
F6 C14 C13 104.9(6) . . ?
F7 C14 C13 111.2(7) . . ?
C14 C15 F9 114.7(10) . . ?
C14 C15 F10 111.8(9) . . ?
F9 C15 F10 108.8(6) . . ?
C14 C15 F8 93.3(8) . . ?
F9 C15 F8 114.4(8) . . ?
F10 C15 F8 113.2(9) . . ?
C16 O6 Ag4 124.4(5) . . ?
C16 O7 Ag4 120.8(5) . 2_656 ?
O6 C16 O7 130.5(7) . . ?
O6 C16 C17 112.3(6) . . ?
O7 C16 C17 116.9(7) . . ?
F11 C17 C18 102.7(10) . . ?
F11 C17 F12 111.5(13) . . ?
C18 C17 F12 98.3(10) . . ?
F11 C17 C16 111.3(7) . . ?
C18 C17 C16 110.8(11) . . ?
F12 C17 C16 120.1(10) . . ?
C17 C18 F14 115.4(9) . . ?
C17 C18 F15 113.1(11) . . ?
F14 C18 F15 105.9(9) . . ?
C17 C18 F13 108.3(10) . . ?
F14 C18 F13 106.1(10) . . ?
F15 C18 F13 107.4(8) . . ?
C19 N1 Ag3 174.8(8) . . ?
N1 C19 C20 173.2(17) . . ?
C19 C20 H20A 109.5 . . ?
C19 C20 H20B 109.5 . . ?
H20A C20 H20B 109.5 . . ?
C19 C20 H20C 109.5 . . ?
H20A C20 H20C 109.5 . . ?
H20B C20 H20C 109.5 . . ?

loop_
_geom_bond_atom_site_label_1
_geom_bond_atom_site_label_2
_geom_bond_distance
_geom_bond_site_symmetry_2
_geom_bond_publ_flag
Ag1 C1 2.248(5) . ?
Ag1 O5 2.290(4) . ?
Ag1 O2 2.430(4) . ?
Ag1 Ag3 2.8420(6) . ?
Ag1 Ag1 2.8675(8) 2_656 ?
Ag1 Ag4 3.0456(7) . ?
Ag1 Ag2 3.1716(7) . ?
Ag2 O4 2.285(4) 5_666 ?
Ag2 C1 2.301(5) . ?
Ag2 O3 2.367(4) . ?
Ag2 C2 2.568(6) . ?
Ag2 Ag3 3.1829(7) . ?
Ag3 N1 2.223(6) . ?
Ag3 C1 2.267(5) . ?
Ag3 O3 2.433(4) 5_666 ?
Ag3 Ag4 2.9580(7) . ?
Ag4 O7 2.217(6) 2_656 ?
Ag4 O6 2.303(6) . ?
Ag4 C1 2.335(5) . ?
Ag4 Br1 2.9427(9) 7_566 ?
Ag4 Ag4 3.0098(10) 2_656 ?
C1 C2 1.202(7) . ?
C2 C3 1.482(7) . ?
C3 O1 1.408(6) . ?
C3 H3A 0.9700 . ?
C3 H3B 0.9700 . ?
O1 C4 1.379(6) . ?
C4 C5 1.376(8) . ?
C4 C9 1.378(8) . ?
C5 C6 1.387(8) . ?
C5 H5 0.9300 . ?
C6 C7 1.339(9) . ?
C6 H6 0.9300 . ?
C7 C8 1.364(10) . ?
C7 Br1 1.909(5) . ?
C8 C9 1.373(9) . ?
C8 H8 0.9300 . ?
C9 H9 0.9300 . ?
Br1 Ag4 2.9427(9) 7_566 ?
O2 C10 1.219(7) . ?
O3 C10 1.237(7) . ?
O3 Ag3 2.433(4) 5_666 ?
C10 C11 1.543(10) . ?
C11 C12 1.319(19) . ?
C11 F2 1.401(9) . ?
C11 F1 1.475(11) . ?
C12 F3 1.360(9) . ?
C12 F4 1.388(9) . ?
C12 F5 1.392(8) . ?
O4 C13 1.224(7) . ?
O4 Ag2 2.285(4) 5_666 ?
O5 C13 1.233(7) . ?
C13 C14 1.547(9) . ?
C14 C15 1.298(17) . ?
C14 F6 1.449(8) . ?
C14 F7 1.528(9) . ?
C15 F9 1.360(7) . ?
C15 F10 1.361(8) . ?
C15 F8 1.385(9) . ?
O6 C16 1.195(9) . ?
O7 C16 1.210(9) . ?
O7 Ag4 2.217(6) 2_656 ?
C16 C17 1.576(13) . ?
C17 F11 1.335(10) . ?
C17 C18 1.34(2) . ?
C17 F12 1.360(11) . ?
C18 F14 1.412(10) . ?
C18 F15 1.421(9) . ?
C18 F13 1.437(9) . ?
N1 C19 1.103(11) . ?
C19 C20 1.56(2) . ?
C20 H20A 0.9600 . ?
C20 H20B 0.9600 . ?
C20 H20C 0.9600 . ?

loop_
_geom_torsion_atom_site_label_1
_geom_torsion_atom_site_label_2
_geom_torsion_atom_site_label_3
_geom_torsion_atom_site_label_4
_geom_torsion
_geom_torsion_site_symmetry_1
_geom_torsion_site_symmetry_2
_geom_torsion_site_symmetry_3
_geom_torsion_site_symmetry_4
_geom_torsion_publ_flag
C1 Ag1 Ag2 O4 132.7(3) . . . 5_666 ?
O5 Ag1 Ag2 O4 4.7(3) . . . 5_666 ?
O2 Ag1 Ag2 O4 -70.0(3) . . . 5_666 ?
Ag3 Ag1 Ag2 O4 72.1(3) . . . 5_666 ?
Ag1 Ag1 Ag2 O4 -163.6(3) 2_656 . . 5_666 ?
Ag4 Ag1 Ag2 O4 124.8(3) . . . 5_666 ?
O5 Ag1 Ag2 C1 -127.9(2) . . . . ?
O2 Ag1 Ag2 C1 157.3(2) . . . . ?
Ag3 Ag1 Ag2 C1 -60.55(18) . . . . ?
Ag1 Ag1 Ag2 C1 63.77(18) 2_656 . . . ?
Ag4 Ag1 Ag2 C1 -7.81(18) . . . . ?
C1 Ag1 Ag2 O3 176.0(2) . . . . ?
O5 Ag1 Ag2 O3 48.10(18) . . . . ?
O2 Ag1 Ag2 O3 -26.66(17) . . . . ?
Ag3 Ag1 Ag2 O3 115.48(11) . . . . ?
Ag1 Ag1 Ag2 O3 -120.21(11) 2_656 . . . ?
Ag4 Ag1 Ag2 O3 168.21(11) . . . . ?
C1 Ag1 Ag2 C2 -16.3(2) . . . . ?
O5 Ag1 Ag2 C2 -144.19(19) . . . . ?
O2 Ag1 Ag2 C2 141.05(18) . . . . ?
Ag3 Ag1 Ag2 C2 -76.82(13) . . . . ?
Ag1 Ag1 Ag2 C2 47.49(13) 2_656 . . . ?
Ag4 Ag1 Ag2 C2 -24.08(13) . . . . ?
C1 Ag1 Ag2 Ag3 60.55(18) . . . . ?
O5 Ag1 Ag2 Ag3 -67.37(14) . . . . ?
O2 Ag1 Ag2 Ag3 -142.13(13) . . . . ?
Ag1 Ag1 Ag2 Ag3 124.314(16) 2_656 . . . ?
Ag4 Ag1 Ag2 Ag3 52.738(17) . . . . ?
C1 Ag1 Ag3 N1 138.5(3) . . . . ?
O5 Ag1 Ag3 N1 -41.1(2) . . . . ?
O2 Ag1 Ag3 N1 -124.2(2) . . . . ?
Ag1 Ag1 Ag3 N1 129.76(18) 2_656 . . . ?
Ag4 Ag1 Ag3 N1 78.46(19) . . . . ?
Ag2 Ag1 Ag3 N1 -167.44(19) . . . . ?
O5 Ag1 Ag3 C1 -179.6(2) . . . . ?
O2 Ag1 Ag3 C1 97.2(2) . . . . ?
Ag1 Ag1 Ag3 C1 -8.79(17) 2_656 . . . ?
Ag4 Ag1 Ag3 C1 -60.09(17) . . . . ?
Ag2 Ag1 Ag3 C1 54.01(17) . . . . ?
C1 Ag1 Ag3 O3 -92.4(2) . . . 5_666 ?
O5 Ag1 Ag3 O3 88.00(17) . . . 5_666 ?
O2 Ag1 Ag3 O3 4.9(2) . . . 5_666 ?
Ag1 Ag1 Ag3 O3 -101.14(13) 2_656 . . 5_666 ?
Ag4 Ag1 Ag3 O3 -152.44(13) . . . 5_666 ?
Ag2 Ag1 Ag3 O3 -38.34(13) . . . 5_666 ?
C1 Ag1 Ag3 Ag4 60.09(17) . . . . ?
O5 Ag1 Ag3 Ag4 -119.56(12) . . . . ?
O2 Ag1 Ag3 Ag4 157.30(16) . . . . ?
Ag1 Ag1 Ag3 Ag4 51.302(15) 2_656 . . . ?
Ag2 Ag1 Ag3 Ag4 114.100(18) . . . . ?
C1 Ag1 Ag3 Ag2 -54.01(17) . . . . ?
O5 Ag1 Ag3 Ag2 126.34(12) . . . . ?
O2 Ag1 Ag3 Ag2 43.20(16) . . . . ?
Ag1 Ag1 Ag3 Ag2 -62.798(15) 2_656 . . . ?
Ag4 Ag1 Ag3 Ag2 -114.100(18) . . . . ?
O4 Ag2 Ag3 N1 -53.3(9) 5_666 . . . ?
C1 Ag2 Ag3 N1 159.1(9) . . . . ?
O3 Ag2 Ag3 N1 33.5(9) . . . . ?
C2 Ag2 Ag3 N1 179.6(9) . . . . ?
Ag1 Ag2 Ag3 N1 99.0(9) . . . . ?
O4 Ag2 Ag3 C1 147.7(2) 5_666 . . . ?
O3 Ag2 Ag3 C1 -125.57(19) . . . . ?
C2 Ag2 Ag3 C1 20.5(2) . . . . ?
Ag1 Ag2 Ag3 C1 -60.04(17) . . . . ?
O4 Ag2 Ag3 O3 -6.28(15) 5_666 . . 5_666 ?
C1 Ag2 Ag3 O3 -153.9(2) . . . 5_666 ?
O3 Ag2 Ag3 O3 80.49(15) . . . 5_666 ?
C2 Ag2 Ag3 O3 -133.40(16) . . . 5_666 ?
Ag1 Ag2 Ag3 O3 146.02(11) . . . 5_666 ?
O4 Ag2 Ag3 Ag1 -152.30(11) 5_666 . . . ?
C1 Ag2 Ag3 Ag1 60.04(17) . . . . ?
O3 Ag2 Ag3 Ag1 -65.53(10) . . . . ?
C2 Ag2 Ag3 Ag1 80.58(12) . . . . ?
O4 Ag2 Ag3 Ag4 152.43(11) 5_666 . . . ?
C1 Ag2 Ag3 Ag4 4.76(17) . . . . ?
O3 Ag2 Ag3 Ag4 -120.80(10) . . . . ?
C2 Ag2 Ag3 Ag4 25.31(12) . . . . ?
Ag1 Ag2 Ag3 Ag4 -55.275(16) . . . . ?
N1 Ag3 Ag4 O7 -25.1(2) . . . 2_656 ?
C1 Ag3 Ag4 O7 154.5(2) . . . 2_656 ?
O3 Ag3 Ag4 O7 -155.0(3) 5_666 . . 2_656 ?
Ag1 Ag3 Ag4 O7 94.87(16) . . . 2_656 ?
Ag2 Ag3 Ag4 O7 150.08(16) . . . 2_656 ?
N1 Ag3 Ag4 O6 134.2(4) . . . . ?
C1 Ag3 Ag4 O6 -46.2(4) . . . . ?
O3 Ag3 Ag4 O6 4.3(4) 5_666 . . . ?
Ag1 Ag3 Ag4 O6 -105.9(3) . . . . ?
Ag2 Ag3 Ag4 O6 -50.6(3) . . . . ?
N1 Ag3 Ag4 C1 -179.6(2) . . . . ?
O3 Ag3 Ag4 C1 50.5(3) 5_666 . . . ?
Ag1 Ag3 Ag4 C1 -59.64(15) . . . . ?
Ag2 Ag3 Ag4 C1 -4.43(15) . . . . ?
N1 Ag3 Ag4 Br1 57.72(17) . . . 7_566 ?
C1 Ag3 Ag4 Br1 -122.69(15) . . . 7_566 ?
O3 Ag3 Ag4 Br1 -72.2(3) 5_666 . . 7_566 ?
Ag1 Ag3 Ag4 Br1 177.67(2) . . . 7_566 ?
Ag2 Ag3 Ag4 Br1 -127.12(2) . . . 7_566 ?
N1 Ag3 Ag4 Ag4 -106.30(17) . . . 2_656 ?
C1 Ag3 Ag4 Ag4 73.28(16) . . . 2_656 ?
O3 Ag3 Ag4 Ag4 123.8(3) 5_666 . . 2_656 ?
Ag1 Ag3 Ag4 Ag4 13.64(3) . . . 2_656 ?
Ag2 Ag3 Ag4 Ag4 68.86(3) . . . 2_656 ?
N1 Ag3 Ag4 Ag1 -119.94(17) . . . . ?
C1 Ag3 Ag4 Ag1 59.64(15) . . . . ?
O3 Ag3 Ag4 Ag1 110.1(3) 5_666 . . . ?
Ag2 Ag3 Ag4 Ag1 55.214(16) . . . . ?
C1 Ag1 Ag4 O7 -151.8(2) . . . 2_656 ?
O5 Ag1 Ag4 O7 -19.0(2) . . . 2_656 ?
O2 Ag1 Ag4 O7 169.1(3) . . . 2_656 ?
Ag3 Ag1 Ag4 O7 -89.06(17) . . . 2_656 ?
Ag1 Ag1 Ag4 O7 138.97(17) 2_656 . . 2_656 ?
Ag2 Ag1 Ag4 O7 -144.32(17) . . . 2_656 ?
C1 Ag1 Ag4 O6 74.6(2) . . . . ?
O5 Ag1 Ag4 O6 -152.7(2) . . . . ?
O2 Ag1 Ag4 O6 35.4(4) . . . . ?
Ag3 Ag1 Ag4 O6 137.27(18) . . . . ?
Ag1 Ag1 Ag4 O6 5.30(18) 2_656 . . . ?
Ag2 Ag1 Ag4 O6 82.01(18) . . . . ?
O5 Ag1 Ag4 C1 132.8(2) . . . . ?
O2 Ag1 Ag4 C1 -39.1(3) . . . . ?
Ag3 Ag1 Ag4 C1 62.70(17) . . . . ?
Ag1 Ag1 Ag4 C1 -69.27(17) 2_656 . . . ?
Ag2 Ag1 Ag4 C1 7.44(17) . . . . ?
C1 Ag1 Ag4 Br1 -65.71(17) . . . 7_566 ?
O5 Ag1 Ag4 Br1 67.05(11) . . . 7_566 ?
O2 Ag1 Ag4 Br1 -104.8(3) . . . 7_566 ?
Ag3 Ag1 Ag4 Br1 -3.01(3) . . . 7_566 ?
Ag1 Ag1 Ag4 Br1 -134.99(3) 2_656 . . 7_566 ?
Ag2 Ag1 Ag4 Br1 -58.28(3) . . . 7_566 ?
C1 Ag1 Ag4 Ag3 -62.70(17) . . . . ?
O5 Ag1 Ag4 Ag3 70.06(11) . . . . ?
O2 Ag1 Ag4 Ag3 -101.8(3) . . . . ?
Ag1 Ag1 Ag4 Ag3 -131.97(2) 2_656 . . . ?
Ag2 Ag1 Ag4 Ag3 -55.261(17) . . . . ?
C1 Ag1 Ag4 Ag4 128.85(17) . . . 2_656 ?
O5 Ag1 Ag4 Ag4 -98.39(11) . . . 2_656 ?
O2 Ag1 Ag4 Ag4 89.7(3) . . . 2_656 ?
Ag3 Ag1 Ag4 Ag4 -168.45(2) . . . 2_656 ?
Ag1 Ag1 Ag4 Ag4 59.58(2) 2_656 . . 2_656 ?
Ag2 Ag1 Ag4 Ag4 136.29(2) . . . 2_656 ?
O5 Ag1 C1 C2 174.1(7) . . . . ?
O2 Ag1 C1 C2 61.3(8) . . . . ?
Ag3 Ag1 C1 C2 173.6(9) . . . . ?
Ag1 Ag1 C1 C2 -15.4(8) 2_656 . . . ?
Ag4 Ag1 C1 C2 -105.3(8) . . . . ?
Ag2 Ag1 C1 C2 85.0(8) . . . . ?
O5 Ag1 C1 Ag3 0.5(3) . . . . ?
O2 Ag1 C1 Ag3 -112.28(16) . . . . ?
Ag1 Ag1 C1 Ag3 171.05(18) 2_656 . . . ?
Ag4 Ag1 C1 Ag3 81.14(14) . . . . ?
Ag2 Ag1 C1 Ag3 -88.63(16) . . . . ?
O5 Ag1 C1 Ag2 89.1(3) . . . . ?
O2 Ag1 C1 Ag2 -23.7(2) . . . . ?
Ag3 Ag1 C1 Ag2 88.63(16) . . . . ?
Ag1 Ag1 C1 Ag2 -100.32(15) 2_656 . . . ?
Ag4 Ag1 C1 Ag2 169.8(2) . . . . ?
O5 Ag1 C1 Ag4 -80.6(3) . . . . ?
O2 Ag1 C1 Ag4 166.58(14) . . . . ?
Ag3 Ag1 C1 Ag4 -81.14(14) . . . . ?
Ag1 Ag1 C1 Ag4 89.91(13) 2_656 . . . ?
Ag2 Ag1 C1 Ag4 -169.8(2) . . . . ?
N1 Ag3 C1 C2 100.7(7) . . . . ?
O3 Ag3 C1 C2 -59.8(7) 5_666 . . . ?
Ag1 Ag3 C1 C2 -174.8(7) . . . . ?
Ag4 Ag3 C1 C2 100.0(7) . . . . ?
Ag2 Ag3 C1 C2 -86.1(6) . . . . ?
N1 Ag3 C1 Ag1 -84.5(4) . . . . ?
O3 Ag3 C1 Ag1 114.98(14) 5_666 . . . ?
Ag4 Ag3 C1 Ag1 -85.19(14) . . . . ?
Ag2 Ag3 C1 Ag1 88.72(16) . . . . ?
N1 Ag3 C1 Ag2 -173.2(3) . . . . ?
O3 Ag3 C1 Ag2 26.25(19) 5_666 . . . ?
Ag1 Ag3 C1 Ag2 -88.72(16) . . . . ?
Ag4 Ag3 C1 Ag2 -173.9(2) . . . . ?
N1 Ag3 C1 Ag4 0.7(4) . . . . ?
O3 Ag3 C1 Ag4 -159.83(12) 5_666 . . . ?
Ag1 Ag3 C1 Ag4 85.19(14) . . . . ?
Ag2 Ag3 C1 Ag4 173.9(2) . . . . ?
O4 Ag2 C1 C2 71.5(5) 5_666 . . . ?
O3 Ag2 C1 C2 -150.6(3) . . . . ?
Ag1 Ag2 C1 C2 -145.9(4) . . . . ?
Ag3 Ag2 C1 C2 136.1(4) . . . . ?
O4 Ag2 C1 Ag1 -142.6(2) 5_666 . . . ?
O3 Ag2 C1 Ag1 -4.7(2) . . . . ?
C2 Ag2 C1 Ag1 145.9(4) . . . . ?
Ag3 Ag2 C1 Ag1 -78.05(16) . . . . ?
O4 Ag2 C1 Ag3 -64.6(3) 5_666 . . . ?
O3 Ag2 C1 Ag3 73.3(2) . . . . ?
C2 Ag2 C1 Ag3 -136.1(4) . . . . ?
Ag1 Ag2 C1 Ag3 78.05(16) . . . . ?
O4 Ag2 C1 Ag4 -91.9(10) 5_666 . . . ?
O3 Ag2 C1 Ag4 46.0(11) . . . . ?
C2 Ag2 C1 Ag4 -163.4(13) . . . . ?
Ag1 Ag2 C1 Ag4 50.8(9) . . . . ?
Ag3 Ag2 C1 Ag4 -27.3(9) . . . . ?
O7 Ag4 C1 C2 -172.4(4) 2_656 . . . ?
O6 Ag4 C1 C2 19.7(4) . . . . ?
Br1 Ag4 C1 C2 -78.5(4) 7_566 . . . ?
Ag3 Ag4 C1 C2 -135.1(4) . . . . ?
Ag4 Ag4 C1 C2 96.9(4) 2_656 . . . ?
Ag1 Ag4 C1 C2 145.9(4) . . . . ?
O7 Ag4 C1 Ag1 41.6(3) 2_656 . . . ?
O6 Ag4 C1 Ag1 -126.25(18) . . . . ?
Br1 Ag4 C1 Ag1 135.55(10) 7_566 . . . ?
Ag3 Ag4 C1 Ag1 78.96(14) . . . . ?
Ag4 Ag4 C1 Ag1 -49.03(14) 2_656 . . . ?
O7 Ag4 C1 Ag3 -37.3(3) 2_656 . . . ?
O6 Ag4 C1 Ag3 154.79(17) . . . . ?
Br1 Ag4 C1 Ag3 56.60(12) 7_566 . . . ?
Ag4 Ag4 C1 Ag3 -127.99(9) 2_656 . . . ?
Ag1 Ag4 C1 Ag3 -78.96(14) . . . . ?
O7 Ag4 C1 Ag2 -9.6(12) 2_656 . . . ?
O6 Ag4 C1 Ag2 -177.5(10) . . . . ?
Br1 Ag4 C1 Ag2 84.3(10) 7_566 . . . ?
Ag3 Ag4 C1 Ag2 27.7(9) . . . . ?
Ag4 Ag4 C1 Ag2 -100.3(10) 2_656 . . . ?
Ag1 Ag4 C1 Ag2 -51.2(10) . . . . ?
Ag1 C1 C2 C3 124(6) . . . . ?
Ag3 C1 C2 C3 -65(6) . . . . ?
Ag2 C1 C2 C3 -151(6) . . . . ?
Ag4 C1 C2 C3 25(6) . . . . ?
Ag1 C1 C2 Ag2 -84.9(7) . . . . ?
Ag3 C1 C2 Ag2 86.0(5) . . . . ?
Ag4 C1 C2 Ag2 176.1(3) . . . . ?
O4 Ag2 C2 C1 -137.1(3) 5_666 . . . ?
O3 Ag2 C2 C1 47.4(5) . . . . ?
Ag1 Ag2 C2 C1 25.1(3) . . . . ?
Ag3 Ag2 C2 C1 -32.3(3) . . . . ?
O4 Ag2 C2 C3 39.9(5) 5_666 . . . ?
C1 Ag2 C2 C3 177.0(6) . . . . ?
O3 Ag2 C2 C3 -135.6(4) . . . . ?
Ag1 Ag2 C2 C3 -157.9(4) . . . . ?
Ag3 Ag2 C2 C3 144.7(4) . . . . ?
C1 C2 C3 O1 75(6) . . . . ?
Ag2 C2 C3 O1 -74.9(6) . . . . ?
C2 C3 O1 C4 178.5(5) . . . . ?
C3 O1 C4 C5 3.9(10) . . . . ?
C3 O1 C4 C9 -175.7(7) . . . . ?
C9 C4 C5 C6 -0.1(11) . . . . ?
O1 C4 C5 C6 -179.7(7) . . . . ?
C4 C5 C6 C7 0.5(12) . . . . ?
C5 C6 C7 C8 -0.6(12) . . . . ?
C5 C6 C7 Br1 179.1(6) . . . . ?
C6 C7 C8 C9 0.2(12) . . . . ?
Br1 C7 C8 C9 -179.5(6) . . . . ?
C7 C8 C9 C4 0.2(13) . . . . ?
C5 C4 C9 C8 -0.3(12) . . . . ?
O1 C4 C9 C8 179.4(7) . . . . ?
C6 C7 Br1 Ag4 149.1(5) . . . 7_566 ?
C8 C7 Br1 Ag4 -31.2(6) . . . 7_566 ?
C1 Ag1 O2 C10 55.5(6) . . . . ?
O5 Ag1 O2 C10 -85.2(6) . . . . ?
Ag3 Ag1 O2 C10 -2.8(6) . . . . ?
Ag1 Ag1 O2 C10 116.0(6) 2_656 . . . ?
Ag4 Ag1 O2 C10 87.3(7) . . . . ?
Ag2 Ag1 O2 C10 37.6(5) . . . . ?
O4 Ag2 O3 C10 -160.9(5) 5_666 . . . ?
C1 Ag2 O3 C10 40.4(5) . . . . ?
C2 Ag2 O3 C10 15.8(6) . . . . ?
Ag1 Ag2 O3 C10 37.0(4) . . . . ?
Ag3 Ag2 O3 C10 84.8(5) . . . . ?
O4 Ag2 O3 Ag3 6.02(17) 5_666 . . 5_666 ?
C1 Ag2 O3 Ag3 -152.75(17) . . . 5_666 ?
C2 Ag2 O3 Ag3 -177.3(2) . . . 5_666 ?
Ag1 Ag2 O3 Ag3 -156.15(16) . . . 5_666 ?
Ag3 Ag2 O3 Ag3 -108.31(13) . . . 5_666 ?
Ag1 O2 C10 O3 -21.1(11) . . . . ?
Ag1 O2 C10 C11 162.9(6) . . . . ?
Ag2 O3 C10 O2 -22.2(10) . . . . ?
Ag3 O3 C10 O2 177.3(5) 5_666 . . . ?
Ag2 O3 C10 C11 153.5(7) . . . . ?
Ag3 O3 C10 C11 -7.0(11) 5_666 . . . ?
O2 C10 C11 C12 -74.5(10) . . . . ?
O3 C10 C11 C12 109.0(8) . . . . ?
O2 C10 C11 F2 153.7(9) . . . . ?
O3 C10 C11 F2 -22.7(13) . . . . ?
O2 C10 C11 F1 42.6(11) . . . . ?
O3 C10 C11 F1 -133.9(8) . . . . ?
F2 C11 C12 F3 -172.4(8) . . . . ?
F1 C11 C12 F3 -67.1(9) . . . . ?
C10 C11 C12 F3 56.5(10) . . . . ?
F2 C11 C12 F4 68.5(10) . . . . ?
F1 C11 C12 F4 173.7(7) . . . . ?
C10 C11 C12 F4 -62.6(8) . . . . ?
F2 C11 C12 F5 -49.0(11) . . . . ?
F1 C11 C12 F5 56.3(8) . . . . ?
C10 C11 C12 F5 179.9(6) . . . . ?
C1 Ag1 O5 C13 -46.0(5) . . . . ?
O2 Ag1 O5 C13 76.8(4) . . . . ?
Ag3 Ag1 O5 C13 -45.6(4) . . . . ?
Ag1 Ag1 O5 C13 157.7(3) 2_656 . . . ?
Ag4 Ag1 O5 C13 -100.5(4) . . . . ?
Ag2 Ag1 O5 C13 10.5(5) . . . . ?
Ag2 O4 C13 O5 -148.1(6) 5_666 . . . ?
Ag2 O4 C13 C14 44.0(10) 5_666 . . . ?
Ag1 O5 C13 O4 14.2(8) . . . . ?
Ag1 O5 C13 C14 -177.4(5) . . . . ?
O4 C13 C14 C15 -162.2(8) . . . . ?
O5 C13 C14 C15 28.2(11) . . . . ?
O4 C13 C14 F6 -34.6(10) . . . . ?
O5 C13 C14 F6 155.8(7) . . . . ?
O4 C13 C14 F7 79.8(8) . . . . ?
O5 C13 C14 F7 -89.8(9) . . . . ?
F6 C14 C15 F9 45.1(11) . . . . ?
F7 C14 C15 F9 -64.9(8) . . . . ?
C13 C14 C15 F9 171.3(7) . . . . ?
F6 C14 C15 F10 169.6(7) . . . . ?
F7 C14 C15 F10 59.6(8) . . . . ?
C13 C14 C15 F10 -64.2(11) . . . . ?
F6 C14 C15 F8 -73.7(8) . . . . ?
F7 C14 C15 F8 176.3(6) . . . . ?
C13 C14 C15 F8 52.5(9) . . . . ?
O7 Ag4 O6 C16 -43.2(10) 2_656 . . . ?
C1 Ag4 O6 C16 126.9(9) . . . . ?
Br1 Ag4 O6 C16 -128.5(9) 7_566 . . . ?
Ag3 Ag4 O6 C16 161.0(7) . . . . ?
Ag4 Ag4 O6 C16 27.4(8) 2_656 . . . ?
Ag1 Ag4 O6 C16 80.2(9) . . . . ?
Ag4 O6 C16 O7 -24.7(18) . . . . ?
Ag4 O6 C16 C17 148.4(8) . . . . ?
Ag4 O7 C16 O6 -2.6(18) 2_656 . . . ?
Ag4 O7 C16 C17 -175.4(8) 2_656 . . . ?
O6 C16 C17 F11 -173.3(12) . . . . ?
O7 C16 C17 F11 0.8(18) . . . . ?
O6 C16 C17 C18 73.0(12) . . . . ?
O7 C16 C17 C18 -112.9(11) . . . . ?
O6 C16 C17 F12 -40.4(18) . . . . ?
O7 C16 C17 F12 133.7(14) . . . . ?
F11 C17 C18 F14 177.6(8) . . . . ?
F12 C17 C18 F14 63.3(11) . . . . ?
C16 C17 C18 F14 -63.4(10) . . . . ?
F11 C17 C18 F15 55.4(11) . . . . ?
F12 C17 C18 F15 -59.0(9) . . . . ?
C16 C17 C18 F15 174.4(6) . . . . ?
F11 C17 C18 F13 -63.6(10) . . . . ?
F12 C17 C18 F13 -177.9(7) . . . . ?
C16 C17 C18 F13 55.4(9) . . . . ?
C1 Ag3 N1 C19 -2(9) . . . . ?
O3 Ag3 N1 C19 159(9) 5_666 . . . ?
Ag1 Ag3 N1 C19 -63(9) . . . . ?
Ag4 Ag3 N1 C19 -2(9) . . . . ?
Ag2 Ag3 N1 C19 -156(8) . . . . ?
Ag3 N1 C19 C20 -61(17) . . . . ?
